data_1502032
loop_
_publ_author_name
'Sun, Christina'
'Lu, Jiasheng'
'Wang, Suning'

_publ_section_title
;
 Donor-acceptor assisted alkyne hydration: a luminescent boron-stabilized
 enol.
;
_journal_issue 5
_journal_name_full 'Organic letters'
_journal_page_first 1226
_journal_page_last 1229
_journal_paper_doi 10.1021/ol200106a
_journal_volume 13
_journal_year 2011
_chemical_formula_sum 'C32 H31 B'
_chemical_formula_weight 426.38
_chemical_name_systematic
;

 ?

;
_space_group_IT_number 2
_symmetry_cell_setting triclinic
_symmetry_space_group_name_Hall '-P 1'
_symmetry_space_group_name_H-M 'P -1'
_atom_sites_solution_hydrogens geom
_atom_sites_solution_primary direct
_atom_sites_solution_secondary difmap
_audit_creation_method SHELXL-97
_cell_angle_alpha 65.465(2)
_cell_angle_beta 81.937(2)
_cell_angle_gamma 81.928(2)
_cell_formula_units_Z 2
_cell_length_a 9.3686(14)
_cell_length_b 12.1651(18)
_cell_length_c 12.2768(18)
_cell_measurement_reflns_used 4789
_cell_measurement_temperature 180(2)
_cell_measurement_theta_max 27.47
_cell_measurement_theta_min 2.20
_cell_volume 1255.0(3)
_computing_cell_refinement 'Bruker SAINT'
_computing_data_collection 'Bruker APEX2'
_computing_data_reduction 'Bruker SAINT'
_computing_molecular_graphics 'Bruker SHELXTL'
_computing_publication_material 'Bruker SHELXTL'
_computing_structure_refinement 'SHELXL-97 (Sheldrick, 1997)'
_computing_structure_solution 'SHELXS-97 (Sheldrick, 1990)'
_diffrn_ambient_temperature 180(2)
_diffrn_measured_fraction_theta_full 0.979
_diffrn_measured_fraction_theta_max 0.979
_diffrn_measurement_device_type 'Bruker APEX-II CCD'
_diffrn_measurement_method '\f and \w scans'
_diffrn_radiation_monochromator graphite
_diffrn_radiation_source 'fine-focus sealed tube'
_diffrn_radiation_type MoK\a
_diffrn_radiation_wavelength 0.71073
_diffrn_reflns_av_R_equivalents 0.0235
_diffrn_reflns_av_sigmaI/netI 0.0289
_diffrn_reflns_limit_h_max 11
_diffrn_reflns_limit_h_min -11
_diffrn_reflns_limit_k_max 15
_diffrn_reflns_limit_k_min -15
_diffrn_reflns_limit_l_max 15
_diffrn_reflns_limit_l_min -15
_diffrn_reflns_number 13712
_diffrn_reflns_theta_full 27.00
_diffrn_reflns_theta_max 27.00
_diffrn_reflns_theta_min 1.83
_diffrn_standards_number 0
_exptl_absorpt_coefficient_mu 0.063
_exptl_absorpt_correction_T_max 0.9969
_exptl_absorpt_correction_T_min 0.9876
_exptl_absorpt_correction_type multi-scan
_exptl_crystal_density_diffrn 1.128
_exptl_crystal_density_method 'not measured'
_exptl_crystal_F_000 456
_exptl_crystal_size_max 0.20
_exptl_crystal_size_mid 0.10
_exptl_crystal_size_min 0.05
_refine_diff_density_max 0.244
_refine_diff_density_min -0.179
_refine_diff_density_rms 0.036
_refine_ls_extinction_method none
_refine_ls_goodness_of_fit_ref 1.037
_refine_ls_hydrogen_treatment constr
_refine_ls_matrix_type full
_refine_ls_number_parameters 303
_refine_ls_number_reflns 5366
_refine_ls_number_restraints 0
_refine_ls_restrained_S_all 1.037
_refine_ls_R_factor_all 0.0629
_refine_ls_R_factor_gt 0.0462
_refine_ls_shift/su_max 0.000
_refine_ls_shift/su_mean 0.000
_refine_ls_structure_factor_coef Fsqd
_refine_ls_weighting_details 'calc w=1/[\s^2^(Fo^2^)+(0.0635P)^2^+0.2873P] where P=(Fo^2^+2Fc^2^)/3'
_refine_ls_weighting_scheme calc
_refine_ls_wR_factor_gt 0.1217
_refine_ls_wR_factor_ref 0.1352
_reflns_number_gt 4047
_reflns_number_total 5366
_reflns_threshold_expression >2sigma(I)
_cod_data_source_file ol200106a_si_001.cif
_cod_data_source_block louis25
_cod_depositor_comments
;
The following automatic conversions were performed:

'_symmetry_cell_setting' value 'Triclinic' changed to 'triclinic'
according to /home/saulius/struct/CIF-dictionaries/cif_core.dic
dictionary named 'cif_core.dic' version 2.4.1 from 2010-06-29.

Automatic conversion script
Id: cif_fix_values 1715 2011-07-08 13:25:40Z adriana 
;
_cod_original_sg_symbol_H-M P-1
_cod_database_code 1502032

loop_
_symmetry_equiv_pos_as_xyz
'x, y, z'
'-x, -y, -z'

loop_
_atom_site_label
_atom_site_type_symbol
_atom_site_fract_x
_atom_site_fract_y
_atom_site_fract_z
_atom_site_U_iso_or_equiv
_atom_site_adp_type
_atom_site_occupancy
_atom_site_symmetry_multiplicity
_atom_site_calc_flag
_atom_site_refinement_flags
C22 C 0.7363(2) 0.06257(19) -0.14203(18) 0.0636(5) Uani 1 1 d .
H22A H 0.8046 0.0965 -0.2132 0.095 Uiso 1 1 calc R
H22B H 0.6377 0.0787 -0.1665 0.095 Uiso 1 1 calc R
H22C H 0.7604 -0.0252 -0.1020 0.095 Uiso 1 1 calc R
C18 C 0.74602(18) 0.12069(14) -0.05655(14) 0.0436(4) Uani 1 1 d .
C19 C 0.63172(17) 0.12361(13) 0.02743(13) 0.0389(3) Uani 1 1 d .
H19A H 0.5453 0.0903 0.0290 0.047 Uiso 1 1 calc R
C20 C 0.63933(15) 0.17377(12) 0.10973(12) 0.0337(3) Uani 1 1 d .
C15 C 0.76647(15) 0.22396(12) 0.10991(12) 0.0329(3) Uani 1 1 d .
C1 C 0.92576(15) 0.24833(12) 0.26750(12) 0.0336(3) Uani 1 1 d .
C6 C 1.00210(15) 0.13242(13) 0.31605(12) 0.0352(3) Uani 1 1 d .
C7 C 0.94566(16) 0.02705(13) 0.31956(13) 0.0384(3) Uani 1 1 d .
C8 C 0.90302(17) -0.06308(13) 0.32412(14) 0.0407(3) Uani 1 1 d .
C9 C 0.85494(16) -0.16943(13) 0.32325(13) 0.0376(3) Uani 1 1 d .
C14 C 0.73035(18) -0.16182(14) 0.26924(15) 0.0457(4) Uani 1 1 d .
H14A H 0.6747 -0.0860 0.2354 0.055 Uiso 1 1 calc R
C13 C 0.68720(18) -0.26350(14) 0.26449(15) 0.0470(4) Uani 1 1 d .
H13A H 0.6023 -0.2571 0.2272 0.056 Uiso 1 1 calc R
C12 C 0.76633(17) -0.37435(14) 0.31340(14) 0.0416(4) Uani 1 1 d .
H12A H 0.7362 -0.4442 0.3101 0.050 Uiso 1 1 calc R
C31 C 0.31603(18) 0.59042(15) 0.34070(17) 0.0505(4) Uani 1 1 d .
H31A H 0.2561 0.5405 0.4115 0.076 Uiso 1 1 calc R
H31B H 0.2558 0.6344 0.2737 0.076 Uiso 1 1 calc R
H31C H 0.3594 0.6486 0.3594 0.076 Uiso 1 1 calc R
C27 C 0.43433(15) 0.50999(13) 0.30607(14) 0.0377(3) Uani 1 1 d .
C26 C 0.49872(16) 0.54633(13) 0.18899(14) 0.0374(3) Uani 1 1 d .
H26A H 0.4665 0.6227 0.1300 0.045 Uiso 1 1 calc R
C25 C 0.60932(15) 0.47385(12) 0.15551(12) 0.0338(3) Uani 1 1 d .
C30 C 0.67845(18) 0.52130(14) 0.02756(13) 0.0433(4) Uani 1 1 d .
H30A H 0.6329 0.6025 -0.0181 0.065 Uiso 1 1 calc R
H30B H 0.6651 0.4666 -0.0097 0.065 Uiso 1 1 calc R
H30C H 0.7821 0.5255 0.0276 0.065 Uiso 1 1 calc R
C24 C 0.65863(15) 0.36018(12) 0.24145(12) 0.0328(3) Uani 1 1 d .
C2 C 0.98679(17) 0.34538(14) 0.27068(15) 0.0433(4) Uani 1 1 d .
H2A H 0.9354 0.4236 0.2421 0.052 Uiso 1 1 calc R
C3 C 1.11977(18) 0.33083(16) 0.31425(16) 0.0499(4) Uani 1 1 d .
H3A H 1.1610 0.3992 0.3113 0.060 Uiso 1 1 calc R
C4 C 1.19217(17) 0.21681(17) 0.36193(15) 0.0494(4) Uani 1 1 d .
H4A H 1.2826 0.2064 0.3933 0.059 Uiso 1 1 calc R
C5 C 1.13380(17) 0.11789(15) 0.36422(14) 0.0448(4) Uani 1 1 d .
H5A H 1.1833 0.0393 0.3987 0.054 Uiso 1 1 calc R
C10 C 0.93398(17) -0.28221(13) 0.37313(13) 0.0401(3) Uani 1 1 d .
H10A H 1.0185 -0.2896 0.4112 0.048 Uiso 1 1 calc R
C11 C 0.88963(17) -0.38302(13) 0.36724(14) 0.0422(4) Uani 1 1 d .
H11A H 0.9446 -0.4592 0.4006 0.051 Uiso 1 1 calc R
C17 C 0.86894(18) 0.17257(15) -0.05857(14) 0.0459(4) Uani 1 1 d .
H17A H 0.9478 0.1729 -0.1165 0.055 Uiso 1 1 calc R
C16 C 0.88148(16) 0.22438(13) 0.02122(13) 0.0386(3) Uani 1 1 d .
C21 C 1.01886(18) 0.28377(18) 0.00540(16) 0.0540(4) Uani 1 1 d .
H21A H 1.0707 0.2946 -0.0729 0.081 Uiso 1 1 calc R
H21B H 1.0805 0.2322 0.0694 0.081 Uiso 1 1 calc R
H21C H 0.9943 0.3630 0.0095 0.081 Uiso 1 1 calc R
C23 C 0.51056(16) 0.16509(15) 0.20109(15) 0.0442(4) Uani 1 1 d .
H23A H 0.4343 0.1279 0.1849 0.066 Uiso 1 1 calc R
H23B H 0.4739 0.2466 0.1956 0.066 Uiso 1 1 calc R
H23C H 0.5400 0.1152 0.2820 0.066 Uiso 1 1 calc R
C29 C 0.59506(15) 0.32434(13) 0.36121(13) 0.0352(3) Uani 1 1 d .
C28 C 0.48419(15) 0.39860(13) 0.39085(13) 0.0377(3) Uani 1 1 d .
H28A H 0.4414 0.3724 0.4714 0.045 Uiso 1 1 calc R
C32 C 0.64303(19) 0.20424(14) 0.45890(14) 0.0492(4) Uani 1 1 d .
H32A H 0.5689 0.1832 0.5273 0.074 Uiso 1 1 calc R
H32B H 0.7344 0.2107 0.4852 0.074 Uiso 1 1 calc R
H32C H 0.6569 0.1410 0.4276 0.074 Uiso 1 1 calc R
B1 B 0.78147(17) 0.27562(14) 0.20553(14) 0.0331(3) Uani 1 1 d .

loop_
_atom_site_aniso_label
_atom_site_aniso_U_11
_atom_site_aniso_U_22
_atom_site_aniso_U_33
_atom_site_aniso_U_23
_atom_site_aniso_U_13
_atom_site_aniso_U_12
C22 0.0773(13) 0.0708(12) 0.0608(11) -0.0453(10) 0.0088(10) -0.0190(10)
C18 0.0562(10) 0.0394(8) 0.0399(8) -0.0211(7) -0.0003(7) -0.0063(7)
C19 0.0440(8) 0.0345(7) 0.0415(8) -0.0178(6) -0.0029(6) -0.0070(6)
C20 0.0356(7) 0.0295(7) 0.0355(7) -0.0133(6) -0.0018(6) -0.0018(6)
C15 0.0347(7) 0.0297(7) 0.0330(7) -0.0122(6) -0.0015(6) -0.0020(6)
C1 0.0338(7) 0.0345(7) 0.0367(7) -0.0197(6) 0.0009(6) -0.0035(6)
C6 0.0345(7) 0.0369(7) 0.0357(7) -0.0181(6) 0.0016(6) -0.0020(6)
C7 0.0385(8) 0.0343(7) 0.0396(8) -0.0143(6) -0.0001(6) 0.0003(6)
C8 0.0436(8) 0.0343(8) 0.0412(8) -0.0147(6) 0.0011(6) -0.0008(6)
C9 0.0429(8) 0.0319(7) 0.0362(8) -0.0142(6) 0.0049(6) -0.0052(6)
C14 0.0483(9) 0.0321(8) 0.0518(9) -0.0133(7) -0.0074(7) 0.0034(7)
C13 0.0454(9) 0.0436(9) 0.0518(10) -0.0180(8) -0.0089(7) -0.0027(7)
C12 0.0469(9) 0.0356(8) 0.0443(8) -0.0186(7) -0.0005(7) -0.0060(7)
C31 0.0436(9) 0.0469(9) 0.0641(11) -0.0286(8) -0.0049(8) 0.0059(7)
C27 0.0319(7) 0.0377(8) 0.0496(9) -0.0229(7) -0.0080(6) -0.0010(6)
C26 0.0387(8) 0.0310(7) 0.0452(8) -0.0154(6) -0.0140(6) -0.0013(6)
C25 0.0358(7) 0.0324(7) 0.0370(7) -0.0152(6) -0.0092(6) -0.0053(6)
C30 0.0491(9) 0.0392(8) 0.0386(8) -0.0112(7) -0.0064(7) -0.0067(7)
C24 0.0327(7) 0.0318(7) 0.0366(7) -0.0156(6) -0.0051(6) -0.0037(6)
C2 0.0423(8) 0.0411(8) 0.0557(10) -0.0290(8) -0.0017(7) -0.0052(7)
C3 0.0441(9) 0.0600(11) 0.0628(11) -0.0402(9) -0.0003(8) -0.0141(8)
C4 0.0332(8) 0.0733(12) 0.0532(10) -0.0369(9) -0.0035(7) -0.0048(8)
C5 0.0385(8) 0.0510(9) 0.0445(9) -0.0211(7) -0.0036(7) 0.0027(7)
C10 0.0410(8) 0.0371(8) 0.0415(8) -0.0164(7) -0.0038(6) 0.0000(6)
C11 0.0479(9) 0.0308(7) 0.0461(9) -0.0156(7) -0.0038(7) 0.0019(6)
C17 0.0486(9) 0.0503(9) 0.0399(8) -0.0226(7) 0.0082(7) -0.0064(7)
C16 0.0390(8) 0.0402(8) 0.0362(8) -0.0157(6) 0.0022(6) -0.0062(6)
C21 0.0451(9) 0.0730(12) 0.0487(10) -0.0294(9) 0.0130(7) -0.0221(8)
C23 0.0371(8) 0.0514(9) 0.0523(9) -0.0296(8) 0.0049(7) -0.0114(7)
C29 0.0371(7) 0.0330(7) 0.0362(7) -0.0147(6) -0.0043(6) -0.0020(6)
C28 0.0362(8) 0.0401(8) 0.0391(8) -0.0193(6) -0.0007(6) -0.0032(6)
C32 0.0574(10) 0.0420(9) 0.0382(8) -0.0112(7) 0.0011(7) 0.0053(7)
B1 0.0370(8) 0.0264(7) 0.0336(8) -0.0096(6) 0.0006(6) -0.0074(6)

loop_
_atom_type_symbol
_atom_type_description
_atom_type_scat_dispersion_real
_atom_type_scat_dispersion_imag
_atom_type_scat_source
C C 0.0033 0.0016 'International Tables Vol C Tables 4.2.6.8 and 6.1.1.4'
H H 0.0000 0.0000 'International Tables Vol C Tables 4.2.6.8 and 6.1.1.4'
B B 0.0013 0.0007 'International Tables Vol C Tables 4.2.6.8 and 6.1.1.4'

loop_
_geom_angle_atom_site_label_1
_geom_angle_atom_site_label_2
_geom_angle_atom_site_label_3
_geom_angle
C18 C22 H22A 109.5
C18 C22 H22B 109.5
H22A C22 H22B 109.5
C18 C22 H22C 109.5
H22A C22 H22C 109.5
H22B C22 H22C 109.5
C17 C18 C19 117.54(14)
C17 C18 C22 121.39(15)
C19 C18 C22 121.07(15)
C18 C19 C20 122.23(14)
C18 C19 H19A 118.9
C20 C19 H19A 118.9
C19 C20 C15 120.28(13)
C19 C20 C23 117.07(13)
C15 C20 C23 122.55(13)
C20 C15 C16 117.29(13)
C20 C15 B1 121.59(12)
C16 C15 B1 121.12(12)
C2 C1 C6 117.31(13)
C2 C1 B1 118.37(13)
C6 C1 B1 124.27(12)
C5 C6 C1 120.21(13)
C5 C6 C7 118.63(13)
C1 C6 C7 121.14(13)
C8 C7 C6 177.69(16)
C7 C8 C9 177.04(16)
C14 C9 C10 118.53(14)
C14 C9 C8 120.64(14)
C10 C9 C8 120.80(14)
C13 C14 C9 120.57(14)
C13 C14 H14A 119.7
C9 C14 H14A 119.7
C12 C13 C14 120.50(15)
C12 C13 H13A 119.8
C14 C13 H13A 119.8
C13 C12 C11 119.45(14)
C13 C12 H12A 120.3
C11 C12 H12A 120.3
C27 C31 H31A 109.5
C27 C31 H31B 109.5
H31A C31 H31B 109.5
C27 C31 H31C 109.5
H31A C31 H31C 109.5
H31B C31 H31C 109.5
C28 C27 C26 118.02(13)
C28 C27 C31 120.95(14)
C26 C27 C31 121.02(14)
C27 C26 C25 121.87(13)
C27 C26 H26A 119.1
C25 C26 H26A 119.1
C26 C25 C24 120.01(13)
C26 C25 C30 119.01(13)
C24 C25 C30 120.95(13)
C25 C30 H30A 109.5
C25 C30 H30B 109.5
H30A C30 H30B 109.5
C25 C30 H30C 109.5
H30A C30 H30C 109.5
H30B C30 H30C 109.5
C25 C24 C29 118.08(13)
C25 C24 B1 121.02(12)
C29 C24 B1 120.89(12)
C3 C2 C1 121.99(15)
C3 C2 H2A 119.0
C1 C2 H2A 119.0
C4 C3 C2 119.74(15)
C4 C3 H3A 120.1
C2 C3 H3A 120.1
C3 C4 C5 120.20(15)
C3 C4 H4A 119.9
C5 C4 H4A 119.9
C4 C5 C6 120.46(15)
C4 C5 H5A 119.8
C6 C5 H5A 119.8
C11 C10 C9 120.18(15)
C11 C10 H10A 119.9
C9 C10 H10A 119.9
C12 C11 C10 120.76(14)
C12 C11 H11A 119.6
C10 C11 H11A 119.6
C18 C17 C16 122.37(14)
C18 C17 H17A 118.8
C16 C17 H17A 118.8
C17 C16 C15 120.23(13)
C17 C16 C21 117.08(13)
C15 C16 C21 122.65(13)
C16 C21 H21A 109.5
C16 C21 H21B 109.5
H21A C21 H21B 109.5
C16 C21 H21C 109.5
H21A C21 H21C 109.5
H21B C21 H21C 109.5
C20 C23 H23A 109.5
C20 C23 H23B 109.5
H23A C23 H23B 109.5
C20 C23 H23C 109.5
H23A C23 H23C 109.5
H23B C23 H23C 109.5
C28 C29 C24 120.20(13)
C28 C29 C32 118.50(13)
C24 C29 C32 121.28(13)
C27 C28 C29 121.80(14)
C27 C28 H28A 119.1
C29 C28 H28A 119.1
C29 C32 H32A 109.5
C29 C32 H32B 109.5
H32A C32 H32B 109.5
C29 C32 H32C 109.5
H32A C32 H32C 109.5
H32B C32 H32C 109.5
C1 B1 C15 120.67(12)
C1 B1 C24 116.09(12)
C15 B1 C24 123.20(12)

loop_
_geom_bond_atom_site_label_1
_geom_bond_atom_site_label_2
_geom_bond_distance
C22 C18 1.507(2)
C22 H22A 0.9800
C22 H22B 0.9800
C22 H22C 0.9800
C18 C17 1.381(2)
C18 C19 1.386(2)
C19 C20 1.394(2)
C19 H19A 0.9500
C20 C15 1.413(2)
C20 C23 1.511(2)
C15 C16 1.4193(19)
C15 B1 1.574(2)
C1 C2 1.399(2)
C1 C6 1.4119(19)
C1 B1 1.571(2)
C6 C5 1.400(2)
C6 C7 1.436(2)
C7 C8 1.196(2)
C8 C9 1.433(2)
C9 C14 1.395(2)
C9 C10 1.396(2)
C14 C13 1.380(2)
C14 H14A 0.9500
C13 C12 1.378(2)
C13 H13A 0.9500
C12 C11 1.380(2)
C12 H12A 0.9500
C31 C27 1.508(2)
C31 H31A 0.9800
C31 H31B 0.9800
C31 H31C 0.9800
C27 C28 1.387(2)
C27 C26 1.389(2)
C26 C25 1.395(2)
C26 H26A 0.9500
C25 C24 1.4087(19)
C25 C30 1.512(2)
C30 H30A 0.9800
C30 H30B 0.9800
C30 H30C 0.9800
C24 C29 1.4147(19)
C24 B1 1.574(2)
C2 C3 1.384(2)
C2 H2A 0.9500
C3 C4 1.378(2)
C3 H3A 0.9500
C4 C5 1.379(2)
C4 H4A 0.9500
C5 H5A 0.9500
C10 C11 1.381(2)
C10 H10A 0.9500
C11 H11A 0.9500
C17 C16 1.392(2)
C17 H17A 0.9500
C16 C21 1.514(2)
C21 H21A 0.9800
C21 H21B 0.9800
C21 H21C 0.9800
C23 H23A 0.9800
C23 H23B 0.9800
C23 H23C 0.9800
C29 C28 1.390(2)
C29 C32 1.512(2)
C28 H28A 0.9500
C32 H32A 0.9800
C32 H32B 0.9800
C32 H32C 0.9800

loop_
_geom_torsion_atom_site_label_1
_geom_torsion_atom_site_label_2
_geom_torsion_atom_site_label_3
_geom_torsion_atom_site_label_4
_geom_torsion
C17 C18 C19 C20 -1.6(2)
C22 C18 C19 C20 178.18(15)
C18 C19 C20 C15 -0.1(2)
C18 C19 C20 C23 -176.68(14)
C19 C20 C15 C16 2.1(2)
C23 C20 C15 C16 178.50(13)
C19 C20 C15 B1 -177.01(13)
C23 C20 C15 B1 -0.6(2)
C2 C1 C6 C5 -0.4(2)
B1 C1 C6 C5 176.78(13)
C2 C1 C6 C7 178.30(13)
B1 C1 C6 C7 -4.5(2)
C5 C6 C7 C8 -5(4)
C1 C6 C7 C8 177(100)
C6 C7 C8 C9 -94(5)
C7 C8 C9 C14 -78(3)
C7 C8 C9 C10 100(3)
C10 C9 C14 C13 -0.5(2)
C8 C9 C14 C13 177.55(15)
C9 C14 C13 C12 0.2(2)
C14 C13 C12 C11 -0.1(2)
C28 C27 C26 C25 0.6(2)
C31 C27 C26 C25 179.28(13)
C27 C26 C25 C24 0.1(2)
C27 C26 C25 C30 -177.64(13)
C26 C25 C24 C29 -1.36(19)
C30 C25 C24 C29 176.32(13)
C26 C25 C24 B1 178.94(13)
C30 C25 C24 B1 -3.39(19)
C6 C1 C2 C3 3.0(2)
B1 C1 C2 C3 -174.39(14)
C1 C2 C3 C4 -3.4(2)
C2 C3 C4 C5 1.2(2)
C3 C4 C5 C6 1.3(2)
C1 C6 C5 C4 -1.7(2)
C7 C6 C5 C4 179.58(14)
C14 C9 C10 C11 0.8(2)
C8 C9 C10 C11 -177.31(14)
C13 C12 C11 C10 0.3(2)
C9 C10 C11 C12 -0.7(2)
C19 C18 C17 C16 1.2(2)
C22 C18 C17 C16 -178.57(16)
C18 C17 C16 C15 0.8(2)
C18 C17 C16 C21 -176.99(15)
C20 C15 C16 C17 -2.4(2)
B1 C15 C16 C17 176.65(14)
C20 C15 C16 C21 175.25(14)
B1 C15 C16 C21 -5.7(2)
C25 C24 C29 C28 1.9(2)
B1 C24 C29 C28 -178.35(13)
C25 C24 C29 C32 -179.41(13)
B1 C24 C29 C32 0.3(2)
C26 C27 C28 C29 0.0(2)
C31 C27 C28 C29 -178.68(14)
C24 C29 C28 C27 -1.3(2)
C32 C29 C28 C27 -179.96(14)
C2 C1 B1 C15 130.82(14)
C6 C1 B1 C15 -46.31(19)
C2 C1 B1 C24 -46.97(18)
C6 C1 B1 C24 135.89(14)
C20 C15 B1 C1 137.32(14)
C16 C15 B1 C1 -41.74(19)
C20 C15 B1 C24 -45.05(19)
C16 C15 B1 C24 135.90(14)
C25 C24 B1 C1 116.77(14)
C29 C24 B1 C1 -62.92(17)
C25 C24 B1 C15 -60.96(18)
C29 C24 B1 C15 119.34(15)
